data_2007801
loop_
_publ_author_name
'Parvez, Masood'
'Yadav, Veejendra K.'
'Jeyaraj, Duraiswamy A.'

_publ_section_title
;
 2-(7-Ethylidene-6-methyl-1-oxa-4-thiaspiro[4.5]dec-7-yl)ethanol
;
_journal_issue 11
_journal_name_full 'Acta Crystallographica Section C'
_journal_page_first 1679
_journal_page_last 1681
_journal_paper_doi 10.1107/S010827019800780X
_journal_volume 54
_journal_year 1998
_chemical_formula_moiety 'C13 H22 O2 S '
_chemical_formula_sum 'C13 H22 O2 S'
_chemical_formula_weight 242.37
_chemical_name_systematic
;
 1-Oxa-4-thia-spiro[4.5]decane(s)
;
_space_group_IT_number 14
_symmetry_cell_setting monoclinic
_symmetry_space_group_name_Hall '-P 2ybc'
_symmetry_space_group_name_H-M 'P 1 21/c 1'
_cell_angle_alpha 90.00
_cell_angle_beta 93.344(17)
_cell_angle_gamma 90.00
_cell_formula_units_Z 8
_cell_length_a 12.435(3)
_cell_length_b 7.517(3)
_cell_length_c 28.790(4)
_cell_measurement_reflns_used 25
_cell_measurement_temperature 293.0(10)
_cell_measurement_theta_max 15.0
_cell_measurement_theta_min 9.0
_cell_volume 2686.5(13)
_computing_cell_refinement 'MSC/AFC Diffractometer Control Software'
_computing_data_collection
; MSC/AFC Diffractometer Control Software
(Molecular Structure Corporation, 1988)
;
_computing_data_reduction 'TEXSAN (Molecular Structure Corporation, 1994)'
_computing_molecular_graphics TEXSAN
_computing_publication_material SHELXL97
_computing_structure_refinement 'SHELXL97 (Sheldrick, 1997)'
_computing_structure_solution 'SAPI91 (Fan, 1991)'
_diffrn_ambient_temperature 293.0(10)
_diffrn_detector_area_resol_mean 'scintillation counter'
_diffrn_measurement_device_type 'Rigaku AFC-6S'
_diffrn_measurement_method \w-2\q
_diffrn_radiation_monochromator graphite
_diffrn_radiation_source 'fine-focus sealed tube'
_diffrn_radiation_type 'Mo K\a'
_diffrn_radiation_wavelength 0.71069
_diffrn_reflns_av_R_equivalents 0.0575
_diffrn_reflns_av_sigmaI/netI 0.1464
_diffrn_reflns_limit_h_max 16
_diffrn_reflns_limit_h_min 0
_diffrn_reflns_limit_k_max 9
_diffrn_reflns_limit_k_min 0
_diffrn_reflns_limit_l_max 37
_diffrn_reflns_limit_l_min -37
_diffrn_reflns_number 6475
_diffrn_reflns_theta_max 27.6
_diffrn_reflns_theta_min 4.0
_diffrn_standards_decay_% 0.17
_diffrn_standards_interval_count 200
_diffrn_standards_number 3
_exptl_absorpt_coefficient_mu 0.226
_exptl_absorpt_correction_T_max 1.000
_exptl_absorpt_correction_T_min 0.977
_exptl_absorpt_correction_type '\y scans (North et al., 1968)'
_exptl_crystal_colour colourless
_exptl_crystal_density_diffrn 1.198
_exptl_crystal_density_meas ?
_exptl_crystal_description prism
_exptl_crystal_F_000 1056
_exptl_crystal_size_max 0.50
_exptl_crystal_size_mid 0.29
_exptl_crystal_size_min 0.21
_refine_diff_density_max 0.263
_refine_diff_density_min -0.292
_refine_ls_extinction_method none
_refine_ls_goodness_of_fit_ref 1.033
_refine_ls_hydrogen_treatment H_atoms:_see_text_below
_refine_ls_matrix_type full
_refine_ls_number_parameters 296
_refine_ls_number_reflns 6199
_refine_ls_number_restraints 0
_refine_ls_restrained_S_all 1.033
_refine_ls_R_factor_all 0.2293
_refine_ls_R_factor_gt 0.0564
_refine_ls_shift/su_max 0.01
_refine_ls_shift/su_mean 0.00
_refine_ls_structure_factor_coef Fsqd
_refine_ls_weighting_details 'w = 1/[\s^2^(Fo^2^)+(0.026P)^2^+5.43P] where P=(Fo^2^+2Fc^2^)/3'
_refine_ls_weighting_scheme calc
_refine_ls_wR_factor_ref 0.1866
_reflns_number_gt 2072
_reflns_number_total 6199
_reflns_threshold_expression I>2\s(I)
_cod_data_source_file fg1452.cif
_cod_data_source_block fg1452
_cod_depositor_comments
;
The following automatic conversions were performed:

'_exptl_crystal_density_meas' value 'not measured' was changed to '?'
- the value is perceived as not measured.

Automatic conversion script
Id: cif_fix_values 3008 2015-01-20 13:52:24Z robertas 

The following automatic conversions were performed:

'_refine_ls_weighting_scheme' value 'calc w =
1/[\s^2^(Fo^2^)+(0.026P)^2^+5.43P] where P=(Fo^2^+2Fc^2^)/3' was
changed to 'calc'. New tag '_refine_ls_weighting_details' was
created. The value of the new tag was set to 'w =
1/[\s^2^(Fo^2^)+(0.026P)^2^+5.43P] where P=(Fo^2^+2Fc^2^)/3'.

Automatic conversion script
Id: cif_fix_values 3143 2015-03-26 13:38:13Z robertas 
;
_cod_original_sg_symbol_H-M 'P 21/c'
_cod_database_code 2007801

loop_
_symmetry_equiv_pos_as_xyz
'x, y, z'
'-x, y+1/2, -z+1/2'
'-x, -y, -z'
'x, -y-1/2, z-1/2'

loop_
_atom_site_label
_atom_site_fract_x
_atom_site_fract_y
_atom_site_fract_z
_atom_site_U_iso_or_equiv
_atom_site_adp_type
_atom_site_calc_flag
_atom_site_refinement_flags
_atom_site_occupancy
_atom_site_disorder_assembly
_atom_site_disorder_group
_atom_site_type_symbol
S1 0.28413(13) 0.0730(2) 0.42150(5) 0.0712(5) Uani d . 1 . . S
O1 0.1592(3) 0.3531(5) 0.40671(11) 0.0592(10) Uani d . 1 . . O
O2 0.4225(3) 0.0584(5) 0.24841(14) 0.0722(12) Uani d . 1 . . O
C1 0.1652(5) 0.0954(8) 0.45410(18) 0.0689(17) Uani d . 1 . . C
C2 0.1423(4) 0.2917(8) 0.45247(18) 0.0673(16) Uani d . 1 . . C
C3 0.2574(4) 0.2866(7) 0.39025(15) 0.0470(12) Uani d . 1 . . C
C4 0.2381(3) 0.2609(6) 0.33637(15) 0.0425(12) Uani d . 1 . . C
C5 0.2258(4) 0.4469(7) 0.31464(15) 0.0419(11) Uani d . 1 . . C
C6 0.3189(4) 0.5701(8) 0.32682(17) 0.0617(15) Uani d . 1 . . C
C7 0.3335(5) 0.5929(8) 0.37946(19) 0.0699(17) Uani d . 1 . . C
C8 0.3499(4) 0.4150(8) 0.40318(17) 0.0612(15) Uani d . 1 . . C
C9 0.1383(4) 0.1450(7) 0.32644(19) 0.0649(16) Uani d . 1 . . C
C10 0.3360(4) 0.1646(7) 0.31715(15) 0.0473(13) Uani d . 1 . . C
C11 0.3366(4) 0.1621(8) 0.26450(17) 0.0649(16) Uani d . 1 . . C
C12 0.1409(4) 0.4965(7) 0.28814(17) 0.0540(14) Uani d . 1 . . C
C13 0.1205(5) 0.6753(8) 0.26541(18) 0.0737(18) Uani d . 1 . . C
S2 -0.13398(13) -0.2174(2) -0.15793(5) 0.0724(5) Uani d . 1 . . S
O3 -0.1422(2) -0.2982(5) -0.06878(10) 0.0501(9) Uani d . 1 . . O
O4 -0.3964(3) -0.7250(5) -0.21953(11) 0.0581(10) Uani d . 1 . . O
C14 -0.0181(4) -0.1779(9) -0.11891(19) 0.0782(19) Uani d . 1 . . C
C15 -0.0633(4) -0.1632(8) -0.07237(17) 0.0616(16) Uani d . 1 . . C
C16 -0.2122(4) -0.3092(7) -0.11023(15) 0.0431(12) Uani d . 1 . . C
C17 -0.2410(4) -0.5096(6) -0.11688(15) 0.0405(11) Uani d . 1 . . C
C18 -0.3138(4) -0.5664(7) -0.07813(16) 0.0444(12) Uani d . 1 . . C
C19 -0.4121(4) -0.4514(7) -0.07427(18) 0.0604(15) Uani d . 1 . . C
C20 -0.3793(4) -0.2587(8) -0.0665(2) 0.0647(16) Uani d . 1 . . C
C21 -0.3102(4) -0.1912(7) -0.10442(18) 0.0573(14) Uani d . 1 . . C
C22 -0.1368(4) -0.6188(7) -0.11733(17) 0.0582(15) Uani d . 1 . . C
C23 -0.3029(4) -0.5355(6) -0.16466(14) 0.0417(11) Uani d . 1 . . C
C24 -0.3442(4) -0.7219(7) -0.17414(15) 0.0518(13) Uani d . 1 . . C
C25 -0.2929(5) -0.7033(7) -0.05008(16) 0.0587(15) Uani d . 1 . . C
C26 -0.3600(6) -0.7721(9) -0.0126(2) 0.103(3) Uani d . 1 . . C
H2 0.4796 0.1114 0.2536 0.073(3) Uiso calc R 1 . . H
H1A 0.1068 0.0296 0.4400 0.073(3) Uiso calc R 1 . . H
H1B 0.1785 0.0559 0.4852 0.073(3) Uiso calc R 1 . . H
H2A 0.0700 0.3136 0.4599 0.073(3) Uiso calc R 1 . . H
H2B 0.1889 0.3524 0.4745 0.073(3) Uiso calc R 1 . . H
H6A 0.3057 0.6827 0.3126 0.073(3) Uiso calc R 1 . . H
H6B 0.3829 0.5227 0.3153 0.073(3) Uiso calc R 1 . . H
H7A 0.3940 0.6669 0.3868 0.073(3) Uiso calc R 1 . . H
H7B 0.2716 0.6492 0.3906 0.073(3) Uiso calc R 1 . . H
H8A 0.3550 0.4318 0.4359 0.073(3) Uiso calc R 1 . . H
H8B 0.4158 0.3644 0.3944 0.073(3) Uiso calc R 1 . . H
H9A 0.0776 0.2008 0.3387 0.073(3) Uiso calc R 1 . . H
H9B 0.1494 0.0319 0.3406 0.073(3) Uiso calc R 1 . . H
H9C 0.1259 0.1304 0.2938 0.073(3) Uiso calc R 1 . . H
H10A 0.4000 0.2210 0.3293 0.073(3) Uiso calc R 1 . . H
H10B 0.3372 0.0454 0.3281 0.073(3) Uiso calc R 1 . . H
H11A 0.2701 0.1153 0.2520 0.073(3) Uiso calc R 1 . . H
H11B 0.3428 0.2806 0.2535 0.073(3) Uiso calc R 1 . . H
H12 0.0862 0.4095 0.2827 0.073(3) Uiso calc R 1 . . H
H13A 0.1849 0.7436 0.2675 0.073(3) Uiso calc R 1 . . H
H13B 0.0658 0.7361 0.2808 0.073(3) Uiso calc R 1 . . H
H13C 0.0979 0.6586 0.2336 0.073(3) Uiso calc R 1 . . H
H4 -0.3949 -0.8264 -0.2300 0.073(3) Uiso calc R 1 . . H
H14A 0.0315 -0.2739 -0.1197 0.073(3) Uiso calc R 1 . . H
H14B 0.0175 -0.0711 -0.1268 0.073(3) Uiso calc R 1 . . H
H15A -0.0077 -0.1775 -0.0486 0.073(3) Uiso calc R 1 . . H
H15B -0.0950 -0.0493 -0.0689 0.073(3) Uiso calc R 1 . . H
H19A -0.4518 -0.4913 -0.0491 0.073(3) Uiso calc R 1 . . H
H19B -0.4571 -0.4608 -0.1020 0.073(3) Uiso calc R 1 . . H
H20A -0.4421 -0.1871 -0.0657 0.073(3) Uiso calc R 1 . . H
H20B -0.3404 -0.2481 -0.0372 0.073(3) Uiso calc R 1 . . H
H21A -0.2868 -0.0737 -0.0970 0.073(3) Uiso calc R 1 . . H
H21B -0.3523 -0.1868 -0.1330 0.073(3) Uiso calc R 1 . . H
H22A -0.1001 -0.6138 -0.0875 0.073(3) Uiso calc R 1 . . H
H22B -0.0920 -0.5712 -0.1399 0.073(3) Uiso calc R 1 . . H
H22C -0.1538 -0.7389 -0.1249 0.073(3) Uiso calc R 1 . . H
H23A -0.3624 -0.4559 -0.1666 0.073(3) Uiso calc R 1 . . H
H23B -0.2566 -0.5036 -0.1884 0.073(3) Uiso calc R 1 . . H
H24A -0.2860 -0.8040 -0.1724 0.073(3) Uiso calc R 1 . . H
H24B -0.3936 -0.7546 -0.1517 0.073(3) Uiso calc R 1 . . H
H25 -0.2275 -0.7650 -0.0543 0.073(3) Uiso calc R 1 . . H
H26A -0.4204 -0.6964 -0.0097 0.073(3) Uiso calc R 1 . . H
H26B -0.3181 -0.7747 0.0161 0.073(3) Uiso calc R 1 . . H
H26C -0.3841 -0.8889 -0.0203 0.073(3) Uiso calc R 1 . . H

loop_
_atom_site_aniso_label
_atom_site_aniso_U_11
_atom_site_aniso_U_22
_atom_site_aniso_U_33
_atom_site_aniso_U_12
_atom_site_aniso_U_13
_atom_site_aniso_U_23
S1 0.0822(11) 0.0672(10) 0.0654(9) 0.0297(9) 0.0136(8) 0.0191(8)
O1 0.061(2) 0.074(3) 0.044(2) 0.028(2) 0.0092(17) 0.0098(18)
O2 0.055(2) 0.077(3) 0.086(3) -0.004(2) 0.013(2) -0.045(2)
C1 0.080(4) 0.079(5) 0.048(3) 0.003(4) 0.005(3) 0.022(3)
C2 0.066(4) 0.089(5) 0.048(3) 0.021(3) 0.009(3) 0.005(3)
C3 0.053(3) 0.048(3) 0.040(3) 0.012(3) 0.003(2) 0.003(2)
C4 0.039(3) 0.044(3) 0.045(3) 0.001(2) 0.003(2) -0.007(2)
C5 0.043(3) 0.050(3) 0.032(2) 0.002(2) 0.004(2) -0.007(2)
C6 0.066(4) 0.055(4) 0.063(3) -0.007(3) -0.005(3) 0.011(3)
C7 0.073(4) 0.061(4) 0.073(4) -0.007(3) -0.020(3) -0.013(3)
C8 0.064(4) 0.073(4) 0.044(3) 0.010(3) -0.013(3) -0.016(3)
C9 0.059(3) 0.062(4) 0.074(4) -0.008(3) 0.005(3) -0.005(3)
C10 0.050(3) 0.048(3) 0.044(3) 0.006(2) 0.003(2) -0.007(2)
C11 0.061(4) 0.081(4) 0.053(3) 0.007(3) 0.011(3) -0.018(3)
C12 0.049(3) 0.065(4) 0.049(3) 0.008(3) 0.000(2) -0.003(3)
C13 0.076(4) 0.086(5) 0.058(3) 0.032(4) 0.001(3) 0.013(3)
S2 0.0814(11) 0.0883(12) 0.0474(8) -0.0396(10) 0.0036(7) 0.0116(8)
O3 0.0481(19) 0.059(2) 0.0426(18) -0.0183(18) -0.0053(15) -0.0020(17)
O4 0.064(2) 0.055(2) 0.053(2) 0.001(2) -0.0125(18) -0.0141(19)
C14 0.062(4) 0.093(5) 0.080(4) -0.035(4) 0.004(3) 0.000(4)
C15 0.059(3) 0.073(4) 0.053(3) -0.023(3) 0.000(3) -0.008(3)
C16 0.048(3) 0.046(3) 0.035(2) -0.012(2) 0.002(2) 0.005(2)
C17 0.037(3) 0.044(3) 0.039(3) -0.002(2) 0.001(2) 0.001(2)
C18 0.049(3) 0.042(3) 0.043(3) -0.012(3) 0.004(2) -0.006(2)
C19 0.050(3) 0.074(4) 0.059(3) -0.011(3) 0.016(3) -0.011(3)
C20 0.047(3) 0.068(4) 0.079(4) 0.010(3) 0.000(3) -0.016(3)
C21 0.063(4) 0.041(3) 0.066(3) 0.001(3) -0.012(3) -0.003(3)
C22 0.043(3) 0.071(4) 0.060(3) 0.009(3) -0.003(2) -0.009(3)
C23 0.046(3) 0.042(3) 0.037(2) -0.007(2) 0.003(2) 0.001(2)
C24 0.058(3) 0.056(3) 0.041(3) -0.009(3) -0.006(2) -0.004(3)
C25 0.094(4) 0.045(3) 0.038(3) -0.011(3) 0.008(3) 0.001(3)
C26 0.188(8) 0.063(4) 0.061(4) -0.037(5) 0.024(4) 0.008(3)

loop_
_atom_type_symbol
_atom_type_description
_atom_type_scat_dispersion_real
_atom_type_scat_dispersion_imag
_atom_type_scat_source
C C 0.0033 0.0016 'International Tables Vol C Tables 4.2.6.8 and 6.1.1.4'
H H 0.0000 0.0000 'International Tables Vol C Tables 4.2.6.8 and 6.1.1.4'
O O 0.0106 0.0060 'International Tables Vol C Tables 4.2.6.8 and 6.1.1.4'
S S 0.1246 0.1234 'International Tables Vol C Tables 4.2.6.8 and 6.1.1.4'

loop_
_geom_angle_atom_site_label_1
_geom_angle_atom_site_label_2
_geom_angle_atom_site_label_3
_geom_angle
_geom_angle_publ_flag
C1 S1 C3 92.4(2) y
C2 O1 C3 111.7(4) y
C2 C1 S1 103.6(4) y
O1 C2 C1 108.0(4) n
O1 C3 C8 110.1(4) n
O1 C3 C4 106.7(4) n
C8 C3 C4 112.8(4) n
O1 C3 S1 105.9(3) y
C8 C3 S1 108.4(3) y
C4 C3 S1 112.6(3) y
C9 C4 C5 112.5(4) n
C9 C4 C10 108.3(4) n
C5 C4 C10 110.0(4) n
C9 C4 C3 109.3(4) n
C5 C4 C3 107.3(4) n
C10 C4 C3 109.5(4) n
C12 C5 C6 122.5(5) n
C12 C5 C4 123.4(4) n
C6 C5 C4 114.1(4) n
C5 C6 C7 110.2(4) n
C8 C7 C6 110.8(5) n
C7 C8 C3 111.6(4) n
C11 C10 C4 114.4(4) n
O2 C11 C10 112.3(4) n
C5 C12 C13 127.7(5) n
C14 S2 C16 92.0(2) y
C15 O3 C16 111.6(3) y
C15 C14 S2 104.1(4) y
O3 C15 C14 108.2(4) n
O3 C16 C21 108.9(4) n
O3 C16 C17 106.4(4) n
C21 C16 C17 113.3(4) n
O3 C16 S2 105.9(3) y
C21 C16 S2 108.7(3) y
C17 C16 S2 113.2(3) y
C22 C17 C18 113.0(4) n
C22 C17 C23 107.5(4) n
C18 C17 C23 109.1(4) n
C22 C17 C16 109.2(4) n
C18 C17 C16 108.7(4) n
C23 C17 C16 109.3(4) n
C25 C18 C19 122.2(5) n
C25 C18 C17 123.7(5) n
C19 C18 C17 114.1(4) n
C18 C19 C20 110.3(4) n
C21 C20 C19 111.8(4) n
C20 C21 C16 112.0(4) n
C24 C23 C17 115.0(4) n
O4 C24 C23 108.2(4) n
C18 C25 C26 127.6(6) n

loop_
_geom_bond_atom_site_label_1
_geom_bond_atom_site_label_2
_geom_bond_site_symmetry_2
_geom_bond_distance
_geom_bond_publ_flag
S1 C1 . 1.805(5) y
S1 C3 . 1.861(5) y
O1 C2 . 1.423(5) y
O1 C3 . 1.426(5) y
O2 C11 . 1.421(5) y
C1 C2 . 1.503(8) n
C3 C8 . 1.531(7) n
C3 C4 . 1.568(6) n
C4 C9 . 1.529(6) n
C4 C5 . 1.535(6) n
C4 C10 . 1.547(6) n
C5 C12 . 1.320(6) n
C5 C6 . 1.508(6) n
C6 C7 . 1.525(7) n
C7 C8 . 1.510(7) n
C10 C11 . 1.516(6) n
C12 C13 . 1.510(7) n
S2 C14 . 1.800(5) y
S2 C16 . 1.861(4) y
O3 C15 . 1.420(5) y
O3 C16 . 1.437(5) y
O4 C24 . 1.425(5) y
C14 C15 . 1.487(7) n
C16 C21 . 1.525(6) n
C16 C17 . 1.558(6) n
C17 C22 . 1.535(6) n
C17 C18 . 1.537(6) n
C17 C23 . 1.549(6) n
C18 C25 . 1.325(6) n
C18 C19 . 1.507(7) n
C19 C20 . 1.518(7) n
C20 C21 . 1.516(7) n
C23 C24 . 1.512(6) n
C25 C26 . 1.495(7) n

loop_
_geom_hbond_atom_site_label_D
_geom_hbond_atom_site_label_H
_geom_hbond_atom_site_label_A
_geom_hbond_site_symmetry_A
_geom_hbond_distance_DH
_geom_hbond_distance_HA
_geom_hbond_distance_DA
_geom_hbond_angle_DHA
O2 H2 O4 4_656 0.82 1.89 2.693(5) 166.4
O4 H4 O2 3_545 0.82 1.85 2.655(5) 166.9

loop_
_geom_torsion_atom_site_label_1
_geom_torsion_atom_site_label_2
_geom_torsion_atom_site_label_3
_geom_torsion_atom_site_label_4
_geom_torsion
_geom_torsion_publ_flag
C3 S1 C1 C2 -22.0(4) n
C3 O1 C2 C1 -46.1(6) n
S1 C1 C2 O1 41.4(5) n
C2 O1 C3 C8 -90.1(5) n
C2 O1 C3 C4 147.1(4) n
C2 O1 C3 S1 26.9(5) n
C1 S1 C3 O1 -1.3(4) n
C1 S1 C3 C8 116.9(4) n
C1 S1 C3 C4 -117.6(4) n
O1 C3 C4 C9 -53.7(5) n
C8 C3 C4 C9 -174.8(4) n
S1 C3 C4 C9 62.1(4) n
O1 C3 C4 C5 68.5(5) n
C8 C3 C4 C5 -52.6(5) n
S1 C3 C4 C5 -175.7(3) n
O1 C3 C4 C10 -172.2(4) n
C8 C3 C4 C10 66.7(5) n
S1 C3 C4 C10 -56.4(5) n
C9 C4 C5 C12 -3.7(6) n
C10 C4 C5 C12 117.1(5) n
C3 C4 C5 C12 -123.9(5) n
C9 C4 C5 C6 175.4(4) n
C10 C4 C5 C6 -63.8(5) n
C3 C4 C5 C6 55.2(5) n
C12 C5 C6 C7 120.5(5) n
C4 C5 C6 C7 -58.6(6) n
C5 C6 C7 C8 56.9(6) n
C6 C7 C8 C3 -55.9(6) n
O1 C3 C8 C7 -64.0(5) n
C4 C3 C8 C7 55.1(6) n
S1 C3 C8 C7 -179.4(4) n
C9 C4 C10 C11 71.7(6) n
C5 C4 C10 C11 -51.6(6) n
C3 C4 C10 C11 -169.3(4) n
C4 C10 C11 O2 -174.6(4) n
C6 C5 C12 C13 0.6(8) n
C4 C5 C12 C13 179.6(4) n
C16 S2 C14 C15 -23.8(5) n
C16 O3 C15 C14 -45.0(6) n
S2 C14 C15 O3 42.4(5) n
C15 O3 C16 C21 -92.2(4) n
C15 O3 C16 C17 145.3(4) n
C15 O3 C16 S2 24.6(5) n
C14 S2 C16 O3 0.8(4) n
C14 S2 C16 C21 117.8(4) n
C14 S2 C16 C17 -115.4(4) n
O3 C16 C17 C22 -54.6(5) n
C21 C16 C17 C22 -174.2(4) n
S2 C16 C17 C22 61.4(4) n
O3 C16 C17 C18 69.1(4) n
C21 C16 C17 C18 -50.5(5) n
S2 C16 C17 C18 -174.9(3) n
O3 C16 C17 C23 -171.9(3) n
C21 C16 C17 C23 68.4(5) n
S2 C16 C17 C23 -56.0(4) n
C22 C17 C18 C25 -4.6(6) n
C23 C17 C18 C25 115.0(5) n
C16 C17 C18 C25 -126.0(5) n
C22 C17 C18 C19 175.1(4) n
C23 C17 C18 C19 -65.4(5) n
C16 C17 C18 C19 53.6(5) n
C25 C18 C19 C20 122.4(5) n
C17 C18 C19 C20 -57.2(6) n
C18 C19 C20 C21 56.1(6) n
C19 C20 C21 C16 -54.4(6) n
O3 C16 C21 C20 -65.8(5) n
C17 C16 C21 C20 52.4(5) n
S2 C16 C21 C20 179.2(3) n
C22 C17 C23 C24 66.4(5) n
C18 C17 C23 C24 -56.5(5) n
C16 C17 C23 C24 -175.2(4) n
C17 C23 C24 O4 -178.5(4) n
C19 C18 C25 C26 2.5(8) n
C17 C18 C25 C26 -177.9(5) n
